data_4312435
loop_
_publ_author_name
'Navid Soheilnia'
'Abdeljalil Assoud'
'Holger Kleinke'

_publ_section_title
;
 MA\dSb2-\d (M = Zr, Hf; A = Si, Ge): A New Series of Ternary Antimonides
 and Not "\b-ZrSb2"
;
_journal_name_full 'Inorganic Chemistry'
_journal_page_first 7319
_journal_page_last 7325
_journal_paper_doi 10.1021/ic0347440
_journal_volume 42
_journal_year 2003
_chemical_formula_sum 'Sb1.88 Si0.12 Zr'
_chemical_formula_weight 323.95
_chemical_name_systematic
; 
 ? 
;
_space_group_IT_number 62
_symmetry_cell_setting 1
_symmetry_space_group_name_Hall '-P 2ac 2n'
_symmetry_space_group_name_H-M 'P n m a'
_atom_sites_solution_hydrogens geom
_atom_sites_solution_primary direct
_atom_sites_solution_secondary difmap
_audit_creation_method SHELXL-97
_cell_angle_alpha 90.00
_cell_angle_beta 90.00
_cell_angle_gamma 90.00
_cell_formula_units_Z 4
_cell_length_a 7.365(1)
_cell_length_b 3.9733(8)
_cell_length_c 9.574(2)
_cell_measurement_temperature 293(2)
_cell_volume 280.17(9)
_computing_structure_refinement 'SHELXL-97 (Sheldrick, 1997)'
_computing_structure_solution 'SHELXS-97 (Sheldrick, 1990)'
_diffrn_ambient_temperature 293(2)
_diffrn_measured_fraction_theta_full 0.960
_diffrn_measured_fraction_theta_max 0.960
_diffrn_radiation_monochromator graphite
_diffrn_radiation_source 'fine-focus sealed tube'
_diffrn_radiation_type MoK\a
_diffrn_radiation_wavelength 0.71073
_diffrn_reflns_av_R_equivalents 0.0267
_diffrn_reflns_av_sigmaI/netI 0.0402
_diffrn_reflns_limit_h_max 11
_diffrn_reflns_limit_h_min -9
_diffrn_reflns_limit_k_max 6
_diffrn_reflns_limit_k_min -4
_diffrn_reflns_limit_l_max 13
_diffrn_reflns_limit_l_min -6
_diffrn_reflns_number 1339
_diffrn_reflns_theta_full 33.17
_diffrn_reflns_theta_max 33.17
_diffrn_reflns_theta_min 3.49
_exptl_absorpt_coefficient_mu 21.396
_exptl_absorpt_correction_T_max 1.00
_exptl_absorpt_correction_T_min 0.71
_exptl_absorpt_correction_type sadabs
_exptl_crystal_density_diffrn 7.681
_exptl_crystal_density_method 'not measured'
_exptl_crystal_F_000 551
_refine_diff_density_max 2.064
_refine_diff_density_min -2.018
_refine_diff_density_rms 0.491
_refine_ls_extinction_coef 0.0013(4)
_refine_ls_extinction_expression Fc^*^=kFc[1+0.001xFc^2^\l^3^/sin(2\q)]^-1/4^
_refine_ls_extinction_method SHELXL
_refine_ls_goodness_of_fit_ref 1.142
_refine_ls_hydrogen_treatment mixed
_refine_ls_matrix_type full
_refine_ls_number_parameters 21
_refine_ls_number_reflns 577
_refine_ls_number_restraints 0
_refine_ls_restrained_S_all 1.142
_refine_ls_R_factor_all 0.0328
_refine_ls_R_factor_gt 0.0262
_refine_ls_shift/su_max 0.001
_refine_ls_shift/su_mean 0.000
_refine_ls_structure_factor_coef Fsqd
_refine_ls_weighting_details 'calc w=1/[\s^2^(Fo^2^)+(0.0122P)^2^+0.3329P] where P=(Fo^2^+2Fc^2^)/3'
_refine_ls_weighting_scheme calc
_refine_ls_wR_factor_gt 0.0563
_refine_ls_wR_factor_ref 0.0583
_reflns_number_gt 502
_reflns_number_total 577
_reflns_threshold_expression >2sigma(I)
_cod_data_source_file ic0347440si20030630_103059_2.cif
_cod_data_source_block zrsi012sb1.88
_cod_original_cell_volume 280.14(10)
_cod_database_code 4312435

loop_
_symmetry_equiv_pos_as_xyz
'x, y, z'
'-x+1/2, -y, z+1/2'
'-x, y+1/2, -z'
'x+1/2, -y+1/2, -z+1/2'
'-x, -y, -z'
'x-1/2, y, -z-1/2'
'x, -y-1/2, z'
'-x-1/2, y-1/2, z-1/2'

loop_
_atom_site_label
_atom_site_type_symbol
_atom_site_fract_x
_atom_site_fract_y
_atom_site_fract_z
_atom_site_U_iso_or_equiv
_atom_site_adp_type
_atom_site_occupancy
_atom_site_symmetry_multiplicity
_atom_site_calc_flag
_atom_site_refinement_flags
_atom_site_disorder_assembly
_atom_site_disorder_group
Zr Zr 0.26072(9) 0.2500 0.16251(7) 0.00729(18) Uani 1 2 d S . .
Sb1 Sb 0.87216(7) 0.2500 0.04454(6) 0.00923(16) Uani 0.885(3) 2 d SP . .
Si Si 0.87216(7) 0.2500 0.04454(6) 0.00923(16) Uani 0.11 2 d SP . .
Sb2 Sb 0.92989(6) 0.2500 0.64544(5) 0.00867(15) Uani 1 2 d S . .

loop_
_atom_site_aniso_label
_atom_site_aniso_U_11
_atom_site_aniso_U_22
_atom_site_aniso_U_33
_atom_site_aniso_U_23
_atom_site_aniso_U_13
_atom_site_aniso_U_12
Zr 0.0092(3) 0.0076(3) 0.0051(4) 0.000 -0.0003(2) 0.000
Sb1 0.0118(2) 0.0106(3) 0.0053(3) 0.000 -0.00060(17) 0.000
Si 0.0118(2) 0.0106(3) 0.0053(3) 0.000 -0.00060(17) 0.000
Sb2 0.0102(2) 0.0081(2) 0.0077(3) 0.000 0.00074(16) 0.000

loop_
_atom_type_symbol
_atom_type_description
_atom_type_scat_dispersion_real
_atom_type_scat_dispersion_imag
_atom_type_scat_source
Si Si 0.0817 0.0704 'International Tables Vol C Tables 4.2.6.8 and 6.1.1.4'
Zr Zr -2.9673 0.5597 'International Tables Vol C Tables 4.2.6.8 and 6.1.1.4'
Sb Sb -0.5866 1.5461 'International Tables Vol C Tables 4.2.6.8 and 6.1.1.4'

loop_
_geom_angle_atom_site_label_1
_geom_angle_atom_site_label_2
_geom_angle_atom_site_label_3
_geom_angle
_geom_angle_site_symmetry_1
_geom_angle_site_symmetry_3
_geom_angle_publ_flag
Si Zr Sb1 0.000(6) 6_556 6_556 ?
Si Zr Si 137.102(15) 6_556 5_655 ?
Sb1 Zr Si 137.102(15) 6_556 5_655 ?
Si Zr Sb1 137.102(15) 6_556 5_655 ?
Sb1 Zr Sb1 137.102(15) 6_556 5_655 ?
Si Zr Sb1 0.000(16) 5_655 5_655 ?
Si Zr Si 137.102(15) 6_556 5_665 ?
Sb1 Zr Si 137.102(15) 6_556 5_665 ?
Si Zr Si 83.89(3) 5_655 5_665 ?
Sb1 Zr Si 83.89(3) 5_655 5_665 ?
Si Zr Sb1 137.102(15) 6_556 5_665 ?
Sb1 Zr Sb1 137.102(15) 6_556 5_665 ?
Si Zr Sb1 83.89(3) 5_655 5_665 ?
Sb1 Zr Sb1 83.89(3) 5_655 5_665 ?
Si Zr Sb1 0.00(2) 5_665 5_665 ?
Si Zr Sb2 80.818(19) 6_556 2_664 ?
Sb1 Zr Sb2 80.818(19) 6_556 2_664 ?
Si Zr Sb2 130.57(3) 5_655 2_664 ?
Sb1 Zr Sb2 130.57(3) 5_655 2_664 ?
Si Zr Sb2 76.890(18) 5_665 2_664 ?
Sb1 Zr Sb2 76.890(18) 5_665 2_664 ?
Si Zr Sb2 80.818(19) 6_556 2_654 ?
Sb1 Zr Sb2 80.818(19) 6_556 2_654 ?
Si Zr Sb2 76.890(18) 5_655 2_654 ?
Sb1 Zr Sb2 76.890(18) 5_655 2_654 ?
Si Zr Sb2 130.57(3) 5_665 2_654 ?
Sb1 Zr Sb2 130.57(3) 5_665 2_654 ?
Sb2 Zr Sb2 82.03(3) 2_664 2_654 ?
Si Zr Sb2 63.296(19) 6_556 5_666 ?
Sb1 Zr Sb2 63.296(19) 6_556 5_666 ?
Si Zr Sb2 133.32(3) 5_655 5_666 ?
Sb1 Zr Sb2 133.32(3) 5_655 5_666 ?
Si Zr Sb2 79.34(2) 5_665 5_666 ?
Sb1 Zr Sb2 79.34(2) 5_665 5_666 ?
Sb2 Zr Sb2 87.220(16) 2_664 5_666 ?
Sb2 Zr Sb2 143.77(3) 2_654 5_666 ?
Si Zr Sb2 63.296(19) 6_556 5_656 ?
Sb1 Zr Sb2 63.296(19) 6_556 5_656 ?
Si Zr Sb2 79.34(2) 5_655 5_656 ?
Sb1 Zr Sb2 79.34(2) 5_655 5_656 ?
Si Zr Sb2 133.32(3) 5_665 5_656 ?
Sb1 Zr Sb2 133.32(3) 5_665 5_656 ?
Sb2 Zr Sb2 143.77(3) 2_664 5_656 ?
Sb2 Zr Sb2 87.220(16) 2_654 5_656 ?
Sb2 Zr Sb2 81.31(2) 5_666 5_656 ?
Si Zr Si 127.85(3) 6_556 1_455 ?
Sb1 Zr Si 127.85(3) 6_556 1_455 ?
Si Zr Si 56.557(17) 5_655 1_455 ?
Sb1 Zr Si 56.557(17) 5_655 1_455 ?
Si Zr Si 56.557(17) 5_665 1_455 ?
Sb1 Zr Si 56.557(17) 5_665 1_455 ?
Sb2 Zr Si 132.864(18) 2_664 1_455 ?
Sb2 Zr Si 132.864(18) 2_654 1_455 ?
Sb2 Zr Si 78.06(2) 5_666 1_455 ?
Sb2 Zr Si 78.06(2) 5_656 1_455 ?
Si Zr Sb1 127.85(3) 6_556 1_455 ?
Sb1 Zr Sb1 127.85(3) 6_556 1_455 ?
Si Zr Sb1 56.557(17) 5_655 1_455 ?
Sb1 Zr Sb1 56.557(17) 5_655 1_455 ?
Si Zr Sb1 56.557(17) 5_665 1_455 ?
Sb1 Zr Sb1 56.557(17) 5_665 1_455 ?
Sb2 Zr Sb1 132.864(18) 2_664 1_455 ?
Sb2 Zr Sb1 132.864(18) 2_654 1_455 ?
Sb2 Zr Sb1 78.06(2) 5_666 1_455 ?
Sb2 Zr Sb1 78.06(2) 5_656 1_455 ?
Si Zr Sb1 0.00(2) 1_455 1_455 ?
Si Sb1 Sb1 0.00(2) 5_765 5_765 ?
Si Sb1 Si 87.73(3) 5_765 5_755 ?
Sb1 Sb1 Si 87.73(3) 5_765 5_755 ?
Si Sb1 Sb1 87.73(3) 5_765 5_755 ?
Sb1 Sb1 Sb1 87.73(3) 5_765 5_755 ?
Si Sb1 Sb1 0.00(3) 5_755 5_755 ?
Si Sb1 Zr 118.03(3) 5_765 6_656 ?
Sb1 Sb1 Zr 118.03(3) 5_765 6_656 ?
Si Sb1 Zr 118.03(3) 5_755 6_656 ?
Sb1 Sb1 Zr 118.03(3) 5_755 6_656 ?
Si Sb1 Zr 118.75(3) 5_765 5_655 ?
Sb1 Sb1 Zr 118.75(3) 5_765 5_655 ?
Si Sb1 Zr 63.56(2) 5_755 5_655 ?
Sb1 Sb1 Zr 63.56(2) 5_755 5_655 ?
Zr Sb1 Zr 123.204(17) 6_656 5_655 ?
Si Sb1 Zr 63.56(2) 5_765 5_665 ?
Sb1 Sb1 Zr 63.56(2) 5_765 5_665 ?
Si Sb1 Zr 118.75(3) 5_755 5_665 ?
Sb1 Sb1 Zr 118.75(3) 5_755 5_665 ?
Zr Sb1 Zr 123.204(17) 6_656 5_665 ?
Zr Sb1 Zr 83.89(3) 5_655 5_665 ?
Si Sb1 Zr 59.89(2) 5_765 1_655 ?
Sb1 Sb1 Zr 59.89(2) 5_765 1_655 ?
Si Sb1 Zr 59.89(2) 5_755 1_655 ?
Sb1 Sb1 Zr 59.89(2) 5_755 1_655 ?
Zr Sb1 Zr 84.77(2) 6_656 1_655 ?
Zr Sb1 Zr 123.443(17) 5_655 1_655 ?
Zr Sb1 Zr 123.443(17) 5_665 1_655 ?
Si Sb1 Sb2 175.41(2) 5_765 2_654 ?
Sb1 Sb1 Sb2 175.41(2) 5_765 2_654 ?
Si Sb1 Sb2 96.810(18) 5_755 2_654 ?
Sb1 Sb1 Sb2 96.810(18) 5_755 2_654 ?
Zr Sb1 Sb2 60.330(16) 6_656 2_654 ?
Zr Sb1 Sb2 63.147(19) 5_655 2_654 ?
Zr Sb1 Sb2 113.29(2) 5_665 2_654 ?
Zr Sb1 Sb2 123.16(2) 1_655 2_654 ?
Si Sb1 Sb2 96.810(18) 5_765 2_664 ?
Sb1 Sb1 Sb2 96.810(18) 5_765 2_664 ?
Si Sb1 Sb2 175.41(2) 5_755 2_664 ?
Sb1 Sb1 Sb2 175.41(2) 5_755 2_664 ?
Zr Sb1 Sb2 60.330(16) 6_656 2_664 ?
Zr Sb1 Sb2 113.29(2) 5_655 2_664 ?
Zr Sb1 Sb2 63.147(19) 5_665 2_664 ?
Zr Sb1 Sb2 123.16(2) 1_655 2_664 ?
Sb2 Sb1 Sb2 78.65(2) 2_654 2_664 ?
Zr Sb2 Zr 82.03(3) 2_665 2_655 ?
Zr Sb2 Zr 83.477(16) 2_665 5_666 ?
Zr Sb2 Zr 137.86(2) 2_655 5_666 ?
Zr Sb2 Zr 137.86(2) 2_665 5_656 ?
Zr Sb2 Zr 83.477(16) 2_655 5_656 ?
Zr Sb2 Zr 81.31(2) 5_666 5_656 ?
Zr Sb2 Sb1 165.13(2) 2_665 2_655 ?
Zr Sb2 Sb1 97.749(18) 2_655 2_655 ?
Zr Sb2 Sb1 105.78(2) 5_666 2_655 ?
Zr Sb2 Sb1 56.374(19) 5_656 2_655 ?
Zr Sb2 Sb1 97.749(19) 2_665 2_665 ?
Zr Sb2 Sb1 165.13(2) 2_655 2_665 ?
Zr Sb2 Sb1 56.374(19) 5_666 2_665 ?
Zr Sb2 Sb1 105.78(2) 5_656 2_665 ?
Sb1 Sb2 Sb1 78.65(2) 2_655 2_665 ?
Zr Sb2 Zr 110.041(18) 2_665 6_656 ?
Zr Sb2 Zr 110.041(18) 2_655 6_656 ?
Zr Sb2 Zr 112.098(17) 5_666 6_656 ?
Zr Sb2 Zr 112.098(17) 5_656 6_656 ?
Sb1 Sb2 Zr 55.942(15) 2_655 6_656 ?
Sb1 Sb2 Zr 55.942(15) 2_665 6_656 ?

loop_
_geom_bond_atom_site_label_1
_geom_bond_atom_site_label_2
_geom_bond_distance
_geom_bond_site_symmetry_2
_geom_bond_publ_flag
Zr Si 2.9221(10) 6_556 ?
Zr Sb1 2.9221(10) 6_556 ?
Zr Si 2.9722(7) 5_655 ?
Zr Sb1 2.9722(7) 5_655 ?
Zr Si 2.9722(7) 5_665 ?
Zr Sb1 2.9722(7) 5_665 ?
Zr Sb2 3.0274(7) 2_664 ?
Zr Sb2 3.0274(7) 2_654 ?
Zr Sb2 3.0492(7) 5_666 ?
Zr Sb2 3.0492(7) 5_656 ?
Zr Si 3.0764(10) 1_455 ?
Zr Sb1 3.0764(10) 1_455 ?
Sb1 Si 2.8670(8) 5_765 ?
Sb1 Sb1 2.8670(8) 5_765 ?
Sb1 Si 2.8670(8) 5_755 ?
Sb1 Sb1 2.8670(8) 5_755 ?
Sb1 Zr 2.9221(10) 6_656 ?
Sb1 Zr 2.9722(7) 5_655 ?
Sb1 Zr 2.9722(7) 5_665 ?
Sb1 Zr 3.0764(10) 1_655 ?
Sb1 Sb2 3.1350(7) 2_654 ?
Sb1 Sb2 3.1350(7) 2_664 ?
Sb2 Zr 3.0274(8) 2_665 ?
Sb2 Zr 3.0274(7) 2_655 ?
Sb2 Zr 3.0492(7) 5_666 ?
Sb2 Zr 3.0492(7) 5_656 ?
Sb2 Sb1 3.1350(7) 2_655 ?
Sb2 Sb1 3.1350(7) 2_665 ?
Sb2 Zr 3.2007(10) 6_656 ?
